data_2015940
loop_
_publ_author_name
'Ibberson, R. M.'

_publ_section_title
;
 Neutron powder diffraction study of perdeuterodimethyl sulfone
;
_journal_coeditor_code FA3079
_journal_issue 5
_journal_name_full 'Acta Crystallographica Section C'
_journal_page_first o292
_journal_page_last o294
_journal_paper_doi 10.1107/S0108270107012164
_journal_volume 63
_journal_year 2007
_chemical_formula_iupac 'C2 D6 O2 S'
_chemical_formula_moiety 'C2 D6 O2 S'
_chemical_formula_structural '(C D3)2 S O2'
_chemical_formula_sum 'C2 D6 O2 S'
_chemical_formula_weight 100.15
_chemical_melting_point 382
_chemical_name_common 'dimethyl sulfone'
_chemical_name_systematic
;
Perdeuterodimethyl sulfone
;
_space_group_IT_number 63
_symmetry_cell_setting orthorhombic
_symmetry_space_group_name_Hall '-C 2c 2'
_symmetry_space_group_name_H-M 'C m c m'
_cell_angle_alpha 90.0
_cell_angle_beta 90.0
_cell_angle_gamma 90.0
_cell_formula_units_Z 4
_cell_length_a 7.12899(2)
_cell_length_b 7.93194(3)
_cell_length_c 7.17658(2)
_cell_measurement_temperature 4.5
_cell_volume 405.812(2)
_computing_cell_refinement 'GSAS (Larson & Von Dreele, 1994)'
_computing_data_collection 'ISIS instrument control program (ICP)'
_computing_data_reduction 'Standard HRPD normalisation routines'
_computing_molecular_graphics 'DIAMOND (Brandenburg & Putz, 2004)'
_computing_publication_material GSAS
_computing_structure_refinement GSAS
_computing_structure_solution 'Please provide information'
_diffrn_measurement_device_type HRPD
_diffrn_radiation_probe neutron
_diffrn_radiation_type 'time-of-flight neutron'
_diffrn_radiation_wavelength 1.24-5.36
_exptl_crystal_density_diffrn 1.639
_refine_diff_density_max 0.228
_refine_diff_density_min -0.209
_refine_ls_goodness_of_fit_all 1.98
_refine_ls_hydrogen_treatment refall
_refine_ls_matrix_type full
_refine_ls_number_constraints 0
_refine_ls_number_parameters 48
_refine_ls_number_restraints 0
_refine_ls_shift/su_max 0.01
_refine_ls_shift/su_mean 0.00
_refine_ls_weighting_scheme sigma
_cod_data_source_file fa3079.cif
_cod_data_source_block I
_cod_depositor_comments
;
The following automatic conversions were performed:
'_geom_bond_publ_flag' value 'Y' changed to 'y' according to
'/home/saulius/struct/CIF-dictionaries/cif_core.dic' dictionary named
'cif_core.dic' version 2.4.1 from 2010-06-29 (6
times).

'_geom_bond_publ_flag' value 'N' changed to 'n' according to
'/home/saulius/struct/CIF-dictionaries/cif_core.dic' dictionary named
'cif_core.dic' version 2.4.1 from 2010-06-29 (5
times).

'_geom_angle_publ_flag' value 'Y' changed to 'y' according to
'/home/saulius/struct/CIF-dictionaries/cif_core.dic' dictionary named
'cif_core.dic' version 2.4.1 from 2010-06-29 (8
times).

'_geom_angle_publ_flag' value 'N' changed to 'n' according to
'/home/saulius/struct/CIF-dictionaries/cif_core.dic' dictionary named
'cif_core.dic' version 2.4.1 from 2010-06-29 (4
times).

'_geom_hbond_publ_flag' value 'Y' changed to 'y' according to
'/home/saulius/struct/CIF-dictionaries/cif_core.dic' dictionary named
'cif_core.dic' version 2.4.1 from 2010-06-29 (2 times).

Automatic conversion script
Id: cif_fix_enum 1527 2010-12-29 10:47:43Z saulius 

The following automatic conversions were performed:

'_geom_bond_publ_flag' value 'Y' changed to 'y' according to
/home/saulius/struct/CIF-dictionaries/cif_core.dic dictionary named
'cif_core.dic' version 2.4.1 from 2010-06-29 (6
times).

'_geom_bond_publ_flag' value 'N' changed to 'n' according to
/home/saulius/struct/CIF-dictionaries/cif_core.dic dictionary named
'cif_core.dic' version 2.4.1 from 2010-06-29 (5
times).

'_geom_angle_publ_flag' value 'Y' changed to 'y' according
to /home/saulius/struct/CIF-dictionaries/cif_core.dic dictionary
named 'cif_core.dic' version 2.4.1 from 2010-06-29 (8
times).

'_geom_angle_publ_flag' value 'N' changed to 'n' according
to /home/saulius/struct/CIF-dictionaries/cif_core.dic dictionary
named 'cif_core.dic' version 2.4.1 from 2010-06-29 (4
times).

'_geom_hbond_publ_flag' value 'Y' changed to 'y' according
to /home/saulius/struct/CIF-dictionaries/cif_core.dic dictionary
named 'cif_core.dic' version 2.4.1 from 2010-06-29 (2 times).

Automatic conversion script
Id: cif_fix_values 1715 2011-07-08 13:25:40Z adriana 
;
_cod_original_sg_symbol_Hall '-C 2c 2 '
_cod_original_sg_symbol_H-M Cmcm
_cod_database_code 2015940

loop_
_symmetry_equiv_pos_site_id
_symmetry_equiv_pos_as_xyz
1 +x,+y,+z
2 -x,+y,+z
3 +x,-y,+z+1/2
4 -x,-y,+z+1/2
-1 -x,-y,-z
-2 +x,-y,-z
-3 -x,+y,-z+1/2
-4 +x,+y,-z+1/2
101 +x+1/2,+y+1/2,+z
102 -x+1/2,+y+1/2,+z
103 +x+1/2,-y+1/2,+z+1/2
104 -x+1/2,-y+1/2,+z+1/2
-101 -x+1/2,-y+1/2,-z
-102 +x+1/2,-y+1/2,-z
-103 -x+1/2,+y+1/2,-z+1/2
-104 +x+1/2,+y+1/2,-z+1/2

loop_
_atom_site_aniso_label
_atom_site_aniso_U_11
_atom_site_aniso_U_22
_atom_site_aniso_U_33
_atom_site_aniso_U_12
_atom_site_aniso_U_13
_atom_site_aniso_U_23
C1 0.0121(6) 0.0070(5) 0.0097(6) 0.0 0.0 -0.0014(6)
D1 0.0421(7) 0.0228(6) 0.0178(5) 0.0 0.0 0.0018(6)
D2 0.0194(4) 0.0160(4) 0.0350(5) -0.0058(4) 0.0013(4) -0.0065(5)
O1 0.0081(6) 0.0098(6) 0.0156(6) 0.0031(4) 0.0 0.0
S1 0.0059(16) 0.0019(15) 0.0155(17) 0.0 0.0 0.0

loop_
_atom_site_type_symbol
_atom_site_label
_atom_site_fract_x
_atom_site_fract_y
_atom_site_fract_z
_atom_site_U_iso_or_equiv
_atom_site_thermal_displace_type
_atom_site_occupancy
C C1 0.0 0.28136(13) 0.44279(15) 0.00963 Uani 1.0
D D1 0.0 0.20423(15) 0.56675(18) 0.02758 Uani 1.0
D D2 0.12576(10) 0.36063(10) 0.43668(12) 0.02347 Uani 1.0
O O1 0.17219(15) 0.04929(15) 0.25 0.01115 Uani 1.0
S S1 0.0 0.1443(4) 0.25 0.00779 Uani 1.0

loop_
_atom_type_symbol
_atom_type_scat_source
S International_Tables_Vol_C
O International_Tables_Vol_C
C International_Tables_Vol_C
D International_Tables_Vol_C

loop_
_geom_angle_atom_site_label_1
_geom_angle_atom_site_label_2
_geom_angle_atom_site_label_3
_geom_angle_site_symmetry_1
_geom_angle_site_symmetry_3
_geom_angle
_geom_angle_publ_flag
D1 C1 D2 1_555 1_555 110.98(9) y
D1 C1 D2 1_555 2_555 110.98(9) n
D1 C1 S1 1_555 1_555 107.33(12) y
D2 C1 D2 1_555 2_555 109.79(12) y
D2 C1 S1 1_555 1_555 108.84(9) y
D2 C1 S1 2_555 1_555 108.84(9) n
C1 S1 C1 1_555 7_555 103.69(16) y
C1 S1 O1 1_555 1_555 108.86(4) y
C1 S1 O1 1_555 2_555 108.86(4) n
C1 S1 O1 7_555 1_555 108.86(4) y
C1 S1 O1 7_555 2_555 108.86(4) n
O1 S1 O1 1_555 7_555 116.9(2) y

loop_
_geom_bond_atom_site_label_1
_geom_bond_atom_site_label_2
_geom_bond_site_symmetry_2
_geom_bond_distance
_geom_bond_publ_flag
C1 D1 1_555 1.0796(13) y
C1 D2 1_555 1.0959(8) y
C1 D2 2_555 1.0959(8) n
C1 S1 1_555 1.760(2) y
D1 D2 1_555 1.7928(13) y
D1 S1 1_555 2.3223(14) n
D2 D1 1_555 1.7928(13) n
D2 D2 2_555 1.7931(14) n
D2 S1 1_555 2.354(2) n
O1 S1 1_555 1.4405(19) y
O1 O1 7_555 2.4551(15) y

loop_
_geom_hbond_atom_site_label_D
_geom_hbond_atom_site_label_H
_geom_hbond_atom_site_label_A
_geom_hbond_site_symmetry_A
_geom_hbond_distance_DH
_geom_hbond_distance_HA
_geom_hbond_distance_DA
_geom_hbond_angle_DHA
_geom_hbond_publ_flag
C1 D1 O1 5_556 1.0796(13) 2.6982(15) 3.6395(14) 145.48(7) y
C1 D2 O1 15_555 1.0959(9) 2.4716(12) 3.4485(13) 147.76(8) y
